data_2106493
loop_
_publ_author_name
'Carpy, A.'
'Galy, J.'

_publ_section_title
;
 Affinement de la structure cristalline du bronze Na V2 O5 alpha'
;
_journal_name_full 'Acta Crystallographica B (24,1968-38,1982)'
_journal_page_first 1481
_journal_page_last 1482
_journal_volume 31
_journal_year 1975
_chemical_formula_sum 'Na O5 V2'
_chemical_name_systematic 'Na V2 O5'
_space_group_IT_number 31
_symmetry_space_group_name_Hall 'P -2ab 2ab'
_symmetry_space_group_name_H-M 'P 21 m n'
_cell_angle_alpha 90
_cell_angle_beta 90
_cell_angle_gamma 90
_cell_formula_units_Z 2
_cell_length_a 11.318
_cell_length_b 3.611
_cell_length_c 4.797
_cell_volume 196.050
_citation_journal_id_ASTM ACBCAR
_cod_data_source_file Carpy_ACBCAR_1975_1979.cif
_cod_data_source_block Na1O5V2
_cod_original_cell_volume 196.05
_cod_original_sg_symbol_Hall 'P 2ac -2 (z,x,y)'
_cod_original_formula_sum 'Na1 O5 V2'
_cod_database_code 2106493

loop_
_symmetry_equiv_pos_as_xyz
x,y,z
x+1/2,-y+1/2,-z
x,-y,z
x+1/2,y+1/2,-z

loop_
_atom_site_label
_atom_site_type_symbol
_atom_site_fract_x
_atom_site_fract_y
_atom_site_fract_z
_atom_site_occupancy
_atom_site_U_iso_or_equiv
O3 O-2 0.0046 0 -0.0182 1 0.0
O2 O-2 0.3251 0 -0.0276 1 0.0
O1 O-2 0.1429 0 0.4594 1 0.0
V2 V+5 0.8566 0 0.0967 1 0.0
Na1 Na+1 0.5198 0 0.3652 1 0.0
V1 V+4 0.161 0 0.1184 1 0.0
O5 O-2 0.8777 0 0.4125 1 0.0
O4 O-2 0.6838 0 0.0324 1 0.0
